data_7220162
loop_
_publ_author_name
'Machado, Kelly'
'Mukhopadhyay, Suman'
'Videira, Romeu A.'
'Mishra, Jaya'
'Mobin, Shaikh M.'
'Mishra, Gopal S.'

_publ_section_title
;
 Polymer encapsulated scorpionate Eu3+complexes as novel hybrid materials
 for high performance luminescence applications
;
_journal_issue 45
_journal_name_full 'RSC Adv.'
_journal_page_first 35675
_journal_paper_doi 10.1039/C5RA02866C
_journal_volume 5
_journal_year 2015
_chemical_formula_sum 'C10 H10 Cl3 Eu N6 O6'
_chemical_formula_weight 568.55
_chemical_name_systematic
;
 ?
;
_space_group_IT_number 33
_symmetry_cell_setting orthorhombic
_symmetry_space_group_name_Hall 'P 2c -2n'
_symmetry_space_group_name_H-M 'P n a 21'
_atom_sites_solution_hydrogens geom
_atom_sites_solution_primary direct
_atom_sites_solution_secondary difmap
_audit_creation_method SHELXL-97
_audit_update_record
;
2014-11-20 deposited with the CCDC.
2015-03-19 downloaded from the CCDC.
;
_cell_angle_alpha 90.00
_cell_angle_beta 90.00
_cell_angle_gamma 90.00
_cell_formula_units_Z 4
_cell_length_a 20.4342(9)
_cell_length_b 7.8263(3)
_cell_length_c 13.0107(7)
_cell_measurement_reflns_used 7267
_cell_measurement_temperature 293(2)
_cell_measurement_theta_max 32.2111
_cell_measurement_theta_min 2.9846
_cell_volume 2080.73(17)
_computing_cell_refinement 'CrysAlis RED, Oxford Diffraction Ltd.,'
_computing_data_collection 'CrysAlis CCD, Oxford Diffraction Ltd.,'
_computing_data_reduction 'CrysAlis RED, Oxford Diffraction Ltd.,'
_computing_molecular_graphics Ortep3
_computing_publication_material Shelx97
_computing_structure_refinement 'SHELXL-97 (Sheldrick, 1997)'
_computing_structure_solution 'SHELXS-97 (Sheldrick, 1997)'
_diffrn_ambient_temperature 150(2)
_diffrn_detector_area_resol_mean 15.9948
_diffrn_measured_fraction_theta_full 0.998
_diffrn_measured_fraction_theta_max 0.998
_diffrn_measurement_device_type 'OXFORD DIFFRACTION SUPER NOVA'
_diffrn_measurement_method \w/q-scan
_diffrn_radiation_monochromator graphite
_diffrn_radiation_source 'Micro-Focus (Mo) X-ray Source'
_diffrn_radiation_type MoK\a
_diffrn_radiation_wavelength 0.71073
_diffrn_reflns_av_R_equivalents 0.0530
_diffrn_reflns_av_sigmaI/netI 0.0425
_diffrn_reflns_limit_h_max 24
_diffrn_reflns_limit_h_min -24
_diffrn_reflns_limit_k_max 9
_diffrn_reflns_limit_k_min -9
_diffrn_reflns_limit_l_max 15
_diffrn_reflns_limit_l_min -15
_diffrn_reflns_number 15637
_diffrn_reflns_theta_full 25.00
_diffrn_reflns_theta_max 25.00
_diffrn_reflns_theta_min 3.04
_exptl_absorpt_coefficient_mu 3.435
_exptl_absorpt_correction_T_max 0.6637
_exptl_absorpt_correction_T_min 0.5055
_exptl_absorpt_correction_type multi-scan
_exptl_absorpt_process_details
;
CrysAlis RED, Oxford Diffraction Ltd.,
Version 1.171.31.7 (release 18-10-2006 CrysAlis171 .NET)
(compiled Oct 18 2006,16:28:17)
Empirical absorption correction using spherical harmonics,
 implemented in SCALE3 ABSPACK scaling algorithm.
;
_exptl_crystal_colour COLORLESS
_exptl_crystal_density_diffrn 1.815
_exptl_crystal_density_method 'not measured'
_exptl_crystal_description BLOCK
_exptl_crystal_F_000 1096
_exptl_crystal_recrystallization_method 'Re-crystallisation from solvent: '
_exptl_crystal_size_max 0.23
_exptl_crystal_size_mid 0.16
_exptl_crystal_size_min 0.13
_refine_diff_density_max 1.175
_refine_diff_density_min -0.784
_refine_diff_density_rms 0.114
_refine_ls_abs_structure_details 'Flack H D (1983), Acta Cryst. A39, 876-881'
_refine_ls_abs_structure_Flack 0.51(4)
_refine_ls_extinction_method none
_refine_ls_goodness_of_fit_ref 1.089
_refine_ls_hydrogen_treatment riding
_refine_ls_matrix_type full
_refine_ls_number_parameters 236
_refine_ls_number_reflns 3599
_refine_ls_number_restraints 15
_refine_ls_restrained_S_all 1.088
_refine_ls_R_factor_all 0.0515
_refine_ls_R_factor_gt 0.0425
_refine_ls_shift/su_max 0.949
_refine_ls_shift/su_mean 0.135
_refine_ls_structure_factor_coef Fsqd
_refine_ls_weighting_details 'calc w=1/[\s^2^(Fo^2^)+(0.0505P)^2^+5.3970P] where P=(Fo^2^+2Fc^2^)/3'
_refine_ls_weighting_scheme calc
_refine_ls_wR_factor_gt 0.1033
_refine_ls_wR_factor_ref 0.1132
_reflns_number_gt 3111
_reflns_number_total 3599
_reflns_threshold_expression >2sigma(I)
_cod_data_source_file c5ra02866c1.cif
_cod_data_source_block sm048
_cod_depositor_comments
;
The following automatic conversions were performed:

'_symmetry_cell_setting' value 'Orthorhombic' changed to
'orthorhombic' according to
/usr/data/users/saulius/crontab/automatic-downloads/rss-feeds/RSC/lib/dictionaries/cif_core.dic
dictionary named 'cif_core.dic' version 2.4.2 from 2011-04-26.

Automatic conversion script
Id: cif_fix_values 3271 2015-04-21 07:52:19Z andrius 
;
_cod_database_code 7220162

loop_
_symmetry_equiv_pos_as_xyz
'x, y, z'
'-x, -y, z+1/2'
'x+1/2, -y+1/2, z'
'-x+1/2, y+1/2, z+1/2'

loop_
_atom_site_label
_atom_site_type_symbol
_atom_site_fract_x
_atom_site_fract_y
_atom_site_fract_z
_atom_site_U_iso_or_equiv
_atom_site_adp_type
_atom_site_occupancy
_atom_site_symmetry_multiplicity
_atom_site_calc_flag
_atom_site_refinement_flags
Eu1 Eu 0.661168(15) 0.47171(4) 0.6932(3) 0.03898(15) Uani 1 1 d .
Cl1 Cl 0.6747(6) -0.0630(13) 0.9495(7) 0.091(3) Uani 1 1 d .
Cl2 Cl 0.81500(15) 0.0145(4) 0.7087(16) 0.173(5) Uani 1 1 d .
Cl3 Cl 0.6709(5) 0.9478(12) 0.4365(7) 0.087(3) Uani 1 1 d .
O1 O 0.6856(4) 0.1890(11) 0.7635(8) 0.075(2) Uani 1 1 d .
O2 O 0.7827(3) 0.4554(9) 0.690(2) 0.086(2) Uani 1 1 d .
O3 O 0.7045(4) 0.7557(10) 0.715(2) 0.151(10) Uani 1 1 d .
O4 O 0.6845(7) 0.6155(15) 0.5320(11) 0.102(5) Uani 1 1 d .
O5 O 0.6857(5) 0.5163(16) 0.8774(9) 0.079(3) Uani 1 1 d .
O6 O 0.7057(4) 0.2785(12) 0.5618(8) 0.076(2) Uani 1 1 d .
N1 N 0.5656(3) 0.6995(7) 0.6964(14) 0.0422(15) Uani 1 1 d .
N2 N 0.5014(3) 0.6613(6) 0.6920(15) 0.0355(12) Uani 1 1 d .
N3 N 0.5629(8) 0.373(2) 0.8065(10) 0.043(4) Uani 1 1 d .
N4 N 0.4968(7) 0.398(2) 0.7816(10) 0.032(3) Uani 1 1 d .
N5 N 0.5620(8) 0.3732(18) 0.5776(10) 0.039(3) Uani 1 1 d .
N6 N 0.5009(8) 0.3959(19) 0.5988(10) 0.036(4) Uani 1 1 d .
C1 C 0.4788(4) 0.4863(9) 0.698(2) 0.034(2) Uani 1 1 d .
H1 H 0.4308 0.4893 0.6973 0.041 Uiso 1 1 calc R
C2 C 0.5663(4) 0.8722(8) 0.6945(19) 0.0538(19) Uani 1 1 d U
H2 H 0.6042 0.9373 0.6891 0.065 Uiso 1 1 calc R
C3 C 0.5050(5) 0.9400(12) 0.702(3) 0.060(3) Uani 1 1 d U
H3 H 0.4938 1.0545 0.7089 0.072 Uiso 1 1 calc R
C4 C 0.4630(4) 0.8013(9) 0.695(2) 0.0530(18) Uani 1 1 d U
H4 H 0.4175 0.8042 0.6937 0.064 Uiso 1 1 calc R
C5 C 0.5582(11) 0.277(3) 0.8939(15) 0.058(5) Uani 1 1 d .
H5 H 0.5952 0.2411 0.9293 0.070 Uiso 1 1 calc R
C6 C 0.4973(17) 0.238(3) 0.9266(16) 0.052(5) Uani 1 1 d .
H6 H 0.4844 0.1685 0.9809 0.063 Uiso 1 1 calc R
C7 C 0.4575(11) 0.334(3) 0.8542(13) 0.053(5) Uani 1 1 d .
H7 H 0.4123 0.3481 0.8576 0.063 Uiso 1 1 calc R
C8 C 0.5620(11) 0.289(3) 0.4916(14) 0.049(5) Uani 1 1 d .
H8 H 0.5988 0.2544 0.4550 0.058 Uiso 1 1 calc R
C9 C 0.4960(17) 0.259(3) 0.4635(15) 0.056(6) Uani 1 1 d .
H9 H 0.4821 0.2064 0.4032 0.067 Uiso 1 1 calc R
C10 C 0.4598(8) 0.315(2) 0.5324(12) 0.036(4) Uani 1 1 d .
H10 H 0.4146 0.3031 0.5376 0.044 Uiso 1 1 calc R

loop_
_atom_site_aniso_label
_atom_site_aniso_U_11
_atom_site_aniso_U_22
_atom_site_aniso_U_33
_atom_site_aniso_U_23
_atom_site_aniso_U_13
_atom_site_aniso_U_12
Eu1 0.0318(2) 0.0312(2) 0.0539(2) 0.0002(9) -0.0006(6) -0.00278(12)
Cl1 0.082(5) 0.088(5) 0.103(7) 0.032(5) -0.041(5) -0.020(4)
Cl2 0.0340(14) 0.077(2) 0.408(14) -0.061(7) 0.010(7) -0.0023(13)
Cl3 0.088(6) 0.077(5) 0.098(7) -0.036(4) 0.029(4) -0.026(3)
O1 0.070(5) 0.052(5) 0.104(7) 0.019(5) 0.006(5) 0.027(4)
O2 0.041(3) 0.096(5) 0.122(7) -0.005(14) -0.015(13) -0.004(3)
O3 0.076(5) 0.053(4) 0.32(3) -0.070(13) 0.007(12) -0.029(4)
O4 0.111(9) 0.079(8) 0.117(10) 0.019(8) 0.056(7) 0.002(7)
O5 0.048(5) 0.122(10) 0.067(6) -0.045(6) -0.002(5) -0.009(6)
O6 0.062(5) 0.064(5) 0.100(6) -0.023(5) 0.022(5) 0.000(4)
N1 0.053(4) 0.030(3) 0.043(3) -0.007(9) 0.006(10) -0.006(2)
N2 0.041(3) 0.029(3) 0.036(3) 0.001(11) 0.009(12) 0.003(2)
N3 0.039(8) 0.048(8) 0.043(8) 0.022(8) -0.004(7) 0.007(8)
N4 0.028(7) 0.039(9) 0.028(6) 0.000(6) -0.003(6) -0.008(6)
N5 0.040(9) 0.036(7) 0.040(7) 0.004(7) -0.004(7) -0.002(8)
N6 0.043(9) 0.024(8) 0.041(8) -0.009(6) -0.007(7) 0.004(6)
C1 0.031(3) 0.033(3) 0.037(6) -0.023(9) 0.006(9) 0.001(3)
C2 0.090(5) 0.023(3) 0.048(4) 0.004(13) 0.003(16) -0.009(3)
C3 0.093(6) 0.047(4) 0.039(7) 0.002(12) 0.012(13) 0.027(4)
C4 0.063(5) 0.041(4) 0.055(4) 0.003(15) 0.001(14) 0.019(3)
C5 0.070(13) 0.057(12) 0.049(9) 0.011(10) -0.005(11) 0.016(10)
C6 0.070(12) 0.040(10) 0.046(10) 0.017(8) 0.002(10) -0.003(8)
C7 0.063(12) 0.043(9) 0.051(11) -0.004(8) 0.005(9) -0.001(9)
C8 0.060(11) 0.049(10) 0.037(8) -0.009(8) 0.008(9) -0.008(9)
C9 0.090(15) 0.038(9) 0.040(10) 0.000(8) -0.016(11) -0.014(9)
C10 0.039(8) 0.030(7) 0.040(9) 0.001(6) -0.016(7) -0.010(6)

loop_
_atom_type_symbol
_atom_type_description
_atom_type_scat_dispersion_real
_atom_type_scat_dispersion_imag
_atom_type_scat_source
C C 0.0033 0.0016 'International Tables Vol C Tables 4.2.6.8 and 6.1.1.4'
H H 0.0000 0.0000 'International Tables Vol C Tables 4.2.6.8 and 6.1.1.4'
N N 0.0061 0.0033 'International Tables Vol C Tables 4.2.6.8 and 6.1.1.4'
O O 0.0106 0.0060 'International Tables Vol C Tables 4.2.6.8 and 6.1.1.4'
Cl Cl 0.1484 0.1585 'International Tables Vol C Tables 4.2.6.8 and 6.1.1.4'
Eu Eu -0.1578 3.6682 'International Tables Vol C Tables 4.2.6.8 and 6.1.1.4'

loop_
_geom_angle_atom_site_label_1
_geom_angle_atom_site_label_2
_geom_angle_atom_site_label_3
_geom_angle
O3 Eu1 O4 66.4(8)
O3 Eu1 O1 135.8(6)
O4 Eu1 O1 134.6(4)
O3 Eu1 O6 120.8(6)
O4 Eu1 O6 67.1(4)
O1 Eu1 O6 68.2(4)
O3 Eu1 O5 71.5(8)
O4 Eu1 O5 137.1(5)
O1 Eu1 O5 74.0(4)
O6 Eu1 O5 133.3(4)
O3 Eu1 O2 71.5(3)
O4 Eu1 O2 79.2(7)
O1 Eu1 O2 75.9(4)
O6 Eu1 O2 65.6(5)
O5 Eu1 O2 79.7(7)
O3 Eu1 N3 119.4(7)
O4 Eu1 N3 141.0(5)
O1 Eu1 N3 71.2(4)
O6 Eu1 N3 119.7(4)
O5 Eu1 N3 69.5(4)
O2 Eu1 N3 139.7(7)
O3 Eu1 N5 128.2(6)
O4 Eu1 N5 78.1(5)
O1 Eu1 N5 96.1(4)
O6 Eu1 N5 73.0(4)
O5 Eu1 N5 138.5(4)
O2 Eu1 N5 137.9(7)
N3 Eu1 N5 69.17(18)
O3 Eu1 N1 69.4(3)
O4 Eu1 N1 81.2(4)
O1 Eu1 N1 139.0(3)
O6 Eu1 N1 134.4(4)
O5 Eu1 N1 92.2(5)
O2 Eu1 N1 140.6(2)
N3 Eu1 N1 67.8(4)
N5 Eu1 N1 68.8(4)
N2 N1 C2 103.4(6)
N2 N1 Eu1 124.7(4)
C2 N1 Eu1 131.7(5)
N1 N2 C4 112.7(6)
N1 N2 C1 121.2(6)
C4 N2 C1 125.6(6)
C5 N3 N4 101.7(16)
C5 N3 Eu1 133.4(14)
N4 N3 Eu1 124.6(10)
C7 N4 C1 127.0(16)
C7 N4 N3 111.2(15)
C1 N4 N3 121.7(13)
N6 N5 C8 104.7(16)
N6 N5 Eu1 125.5(11)
C8 N5 Eu1 129.7(14)
N5 N6 C10 113.4(14)
N5 N6 C1 121.7(13)
C10 N6 C1 124.4(15)
N4 C1 N2 116.3(17)
N4 C1 N6 111.4(6)
N2 C1 N6 107.1(17)
N4 C1 H1 107.2
N2 C1 H1 107.2
N6 C1 H1 107.2
N1 C2 C3 112.2(8)
N1 C2 H2 123.9
C3 C2 H2 123.9
C2 C3 C4 105.1(8)
C2 C3 H3 127.5
C4 C3 H3 127.4
N2 C4 C3 106.1(7)
N2 C4 H4 126.9
C3 C4 H4 126.9
C6 C5 N3 117(2)
C6 C5 H5 121.5
N3 C5 H5 121.7
C5 C6 C7 101.2(17)
C5 C6 H6 129.4
C7 C6 H6 129.5
N4 C7 C6 108(2)
N4 C7 H7 126.1
C6 C7 H7 125.5
N5 C8 C9 108(2)
N5 C8 H8 125.9
C9 C8 H8 126.2
C10 C9 C8 108.9(18)
C10 C9 H9 125.5
C8 C9 H9 125.6
C9 C10 N6 104.7(19)
C9 C10 H10 128.0
N6 C10 H10 127.4

loop_
_geom_bond_atom_site_label_1
_geom_bond_atom_site_label_2
_geom_bond_distance
Eu1 O3 2.409(7)
Eu1 O4 2.427(13)
Eu1 O1 2.445(8)
Eu1 O6 2.457(8)
Eu1 O5 2.474(10)
Eu1 O2 2.487(6)
Eu1 N3 2.609(15)
Eu1 N5 2.639(15)
Eu1 N1 2.644(6)
N1 N2 1.348(8)
N1 C2 1.352(9)
N2 C4 1.348(8)
N2 C1 1.448(9)
N3 C5 1.36(2)
N3 N4 1.403(18)
N4 C7 1.34(2)
N4 C1 1.34(3)
N5 N6 1.29(2)
N5 C8 1.30(2)
N6 C10 1.36(2)
N6 C1 1.54(2)
C1 H1 0.9800
C2 C3 1.363(13)
C2 H2 0.9300
C3 C4 1.386(14)
C3 H3 0.9300
C4 H4 0.9300
C5 C6 1.35(4)
C5 H5 0.9300
C6 C7 1.45(3)
C6 H6 0.9300
C7 H7 0.9300
C8 C9 1.42(4)
C8 H8 0.9300
C9 C10 1.24(3)
C9 H9 0.9300
C10 H10 0.9300

loop_
_geom_torsion_atom_site_label_1
_geom_torsion_atom_site_label_2
_geom_torsion_atom_site_label_3
_geom_torsion_atom_site_label_4
_geom_torsion
O3 Eu1 N1 N2 -177(2)
O4 Eu1 N1 N2 115.1(17)
O1 Eu1 N1 N2 -39.7(19)
O6 Eu1 N1 N2 69.7(17)
O5 Eu1 N1 N2 -107.6(16)
O2 Eu1 N1 N2 176.0(17)
N3 Eu1 N1 N2 -40.8(15)
N5 Eu1 N1 N2 34.5(15)
O3 Eu1 N1 C2 9(2)
O4 Eu1 N1 C2 -59(2)
O1 Eu1 N1 C2 146.2(19)
O6 Eu1 N1 C2 -104(2)
O5 Eu1 N1 C2 78(2)
O2 Eu1 N1 C2 2(3)
N3 Eu1 N1 C2 145(2)
N5 Eu1 N1 C2 -140(2)
C2 N1 N2 C4 -5(3)
Eu1 N1 N2 C4 179.8(16)
C2 N1 N2 C1 -176(2)
Eu1 N1 N2 C1 8(3)
O3 Eu1 N3 C5 -98.8(19)
O4 Eu1 N3 C5 173.1(16)
O1 Eu1 N3 C5 33.8(17)
O6 Eu1 N3 C5 83.4(19)
O5 Eu1 N3 C5 -45.6(17)
O2 Eu1 N3 C5 -3(2)
N5 Eu1 N3 C5 138(2)
N1 Eu1 N3 C5 -147(2)
O3 Eu1 N3 N4 87.6(15)
O4 Eu1 N3 N4 -0.5(18)
O1 Eu1 N3 N4 -139.8(14)
O6 Eu1 N3 N4 -90.1(13)
O5 Eu1 N3 N4 140.8(14)
O2 Eu1 N3 N4 -176.6(11)
N5 Eu1 N3 N4 -35.4(11)
N1 Eu1 N3 N4 39.4(12)
C5 N3 N4 C7 5(2)
Eu1 N3 N4 C7 180.0(12)
C5 N3 N4 C1 -179.1(15)
Eu1 N3 N4 C1 -4(2)
O3 Eu1 N5 N6 -76.0(16)
O4 Eu1 N5 N6 -122.7(14)
O1 Eu1 N5 N6 102.9(13)
O6 Eu1 N5 N6 167.9(14)
O5 Eu1 N5 N6 30.3(16)
O2 Eu1 N5 N6 178.5(12)
N3 Eu1 N5 N6 35.7(11)
N1 Eu1 N5 N6 -37.7(13)
O3 Eu1 N5 C8 106.6(17)
O4 Eu1 N5 C8 59.9(16)
O1 Eu1 N5 C8 -74.5(16)
O6 Eu1 N5 C8 -9.5(15)
O5 Eu1 N5 C8 -147.1(14)
O2 Eu1 N5 C8 1(2)
N3 Eu1 N5 C8 -141.7(19)
N1 Eu1 N5 C8 144.9(17)
C8 N5 N6 C10 5(2)
Eu1 N5 N6 C10 -172.5(11)
C8 N5 N6 C1 177.8(15)
Eu1 N5 N6 C1 0(2)
C7 N4 C1 N2 116.5(18)
N3 N4 C1 N2 -59(2)
C7 N4 C1 N6 -120.3(19)
N3 N4 C1 N6 64.1(15)
N1 N2 C1 N4 57(3)
C4 N2 C1 N4 -114(2)
N1 N2 C1 N6 -68(2)
C4 N2 C1 N6 121(2)
N5 N6 C1 N4 -63.3(15)
C10 N6 C1 N4 108.1(17)
N5 N6 C1 N2 64.9(19)
C10 N6 C1 N2 -123.7(15)
N2 N1 C2 C3 7(3)
Eu1 N1 C2 C3 -177.6(19)
N1 C2 C3 C4 -7(4)
N1 N2 C4 C3 0(3)
C1 N2 C4 C3 172(3)
C2 C3 C4 N2 4(4)
N4 N3 C5 C6 1(2)
Eu1 N3 C5 C6 -173.9(15)
N3 C5 C6 C7 -5(3)
C1 N4 C7 C6 176.0(16)
N3 N4 C7 C6 -8(2)
C5 C6 C7 N4 8(2)
N6 N5 C8 C9 -1(2)
Eu1 N5 C8 C9 176.5(12)
N5 C8 C9 C10 -4(2)
C8 C9 C10 N6 6(2)
N5 N6 C10 C9 -8(2)
C1 N6 C10 C9 -179.8(17)
